data_7201897
loop_
_publ_author_name
'Brown, Kyalamboka A.'
'Martin, David P.'
'Supkowski, Ronald M.'
'LaDuca, Robert L.'

_publ_section_title
;
 Two- and three-dimensional divalent metal coordination polymers
 constructed from 2,2-dimethylsuccinate and dipyridylamine ligands
;
_journal_issue 7
_journal_name_full CrystEngComm
_journal_page_first 846
_journal_paper_doi 10.1039/b718790d
_journal_volume 10
_journal_year 2008
_chemical_formula_sum 'C32 H34 Co2 N6 O8'
_chemical_formula_weight 748.52
_chemical_name_systematic
;
?
;
_space_group_IT_number 14
_symmetry_cell_setting monoclinic
_symmetry_space_group_name_Hall '-P 2yn'
_symmetry_space_group_name_H-M 'P 1 21/n 1'
_atom_sites_solution_hydrogens geom
_atom_sites_solution_primary direct
_atom_sites_solution_secondary difmap
_audit_creation_method SHELXL-97
_cell_angle_alpha 90.00
_cell_angle_beta 114.956(3)
_cell_angle_gamma 90.00
_cell_formula_units_Z 4
_cell_length_a 16.831(4)
_cell_length_b 10.984(2)
_cell_length_c 19.584(4)
_cell_measurement_temperature 173(2)
_cell_volume 3282.5(12)
_computing_structure_refinement 'SHELXL-97 (Sheldrick, 1997)'
_computing_structure_solution 'SHELXS-97 (Sheldrick, 1990)'
_diffrn_ambient_temperature 173(2)
_diffrn_measured_fraction_theta_full 0.999
_diffrn_measured_fraction_theta_max 0.941
_diffrn_radiation_monochromator graphite
_diffrn_radiation_source 'fine-focus sealed tube'
_diffrn_radiation_type MoK\a
_diffrn_radiation_wavelength 0.71073
_diffrn_reflns_av_R_equivalents 0.1096
_diffrn_reflns_av_sigmaI/netI 0.1163
_diffrn_reflns_limit_h_max 21
_diffrn_reflns_limit_h_min -21
_diffrn_reflns_limit_k_max 14
_diffrn_reflns_limit_k_min -14
_diffrn_reflns_limit_l_max 25
_diffrn_reflns_limit_l_min -25
_diffrn_reflns_number 36436
_diffrn_reflns_theta_full 25.00
_diffrn_reflns_theta_max 28.23
_diffrn_reflns_theta_min 1.34
_exptl_absorpt_coefficient_mu 1.071
_exptl_absorpt_correction_T_max 1
_exptl_absorpt_correction_T_min 0.811
_exptl_absorpt_correction_type multi-scan
_exptl_absorpt_process_details SADABS
_exptl_crystal_colour violet
_exptl_crystal_density_diffrn 1.510
_exptl_crystal_density_method 'not measured'
_exptl_crystal_description block
_exptl_crystal_F_000 1536
_exptl_crystal_size_max 0.26
_exptl_crystal_size_mid 0.22
_exptl_crystal_size_min 0.16
_refine_diff_density_max 0.886
_refine_diff_density_min -0.646
_refine_diff_density_rms 0.104
_refine_ls_extinction_method none
_refine_ls_goodness_of_fit_ref 1.030
_refine_ls_hydrogen_treatment mixed
_refine_ls_matrix_type full
_refine_ls_number_parameters 457
_refine_ls_number_reflns 7622
_refine_ls_number_restraints 6
_refine_ls_restrained_S_all 1.034
_refine_ls_R_factor_all 0.1720
_refine_ls_R_factor_gt 0.0782
_refine_ls_shift/su_max 0.000
_refine_ls_shift/su_mean 0.000
_refine_ls_structure_factor_coef Fsqd
_refine_ls_weighting_details 'calc w=1/[\s^2^(Fo^2^)+(0.0785P)^2^+4.6351P] where P=(Fo^2^+2Fc^2^)/3'
_refine_ls_weighting_scheme calc
_refine_ls_wR_factor_gt 0.1608
_refine_ls_wR_factor_ref 0.1944
_reflns_number_gt 3827
_reflns_number_total 7622
_reflns_threshold_expression >2sigma(I)
_cod_data_source_file b718790d.txt
_cod_data_source_block mono
_cod_depositor_comments
;
The following automatic conversions were performed:
'_symmetry_cell_setting' value 'Monoclinic' changed to 'monoclinic'
according to '/home/saulius/struct/CIF-dictionaries/cif_core.dic'
dictionary named 'cif_core.dic' version 2.4.1 from 2010-06-29.

Automatic conversion script
Id: cif_fix_enum 1527 2010-12-29 10:47:43Z saulius 
;
_cod_original_cell_volume 3282.6(12)
_cod_original_sg_symbol_H-M P2(1)/n
_cod_database_code 7201897

loop_
_symmetry_equiv_pos_as_xyz
'x, y, z'
'-x+1/2, y+1/2, -z+1/2'
'-x, -y, -z'
'x-1/2, -y-1/2, z-1/2'

loop_
_atom_site_label
_atom_site_type_symbol
_atom_site_fract_x
_atom_site_fract_y
_atom_site_fract_z
_atom_site_U_iso_or_equiv
_atom_site_adp_type
_atom_site_occupancy
_atom_site_symmetry_multiplicity
_atom_site_calc_flag
_atom_site_refinement_flags
_atom_site_disorder_assembly
_atom_site_disorder_group
Co1 Co 0.68394(4) -0.00208(7) 0.14321(4) 0.0287(2) Uani 1 1 d . . .
Co2 Co 0.77689(5) -0.48909(7) -0.18381(4) 0.0313(2) Uani 1 1 d . . .
O1 O 0.6921(3) -0.1540(4) 0.0929(2) 0.0502(12) Uani 1 1 d . . .
O2 O 0.7885(3) -0.0472(4) 0.0705(2) 0.0470(11) Uani 1 1 d . . .
O3 O 0.6812(3) -0.4559(4) -0.0986(2) 0.0452(11) Uani 1 1 d . . .
O4 O 0.7706(3) -0.3438(4) -0.1271(3) 0.0538(12) Uani 1 1 d . . .
O5 O 0.6164(3) 0.1338(4) 0.2209(3) 0.0574(12) Uani 1 1 d . . .
O6 O 0.5873(3) -0.0466(4) 0.1687(3) 0.0531(12) Uani 1 1 d . . .
O7 O 0.3326(3) -0.0312(5) 0.2464(3) 0.0691(15) Uani 1 1 d . . .
O8 O 0.4369(3) -0.0569(5) 0.3565(3) 0.0726(15) Uani 1 1 d . B .
N1 N 0.6563(3) -0.5316(4) -0.2672(3) 0.0359(12) Uani 1 1 d . . .
N2 N 0.4165(3) -0.5890(4) -0.4521(3) 0.0417(12) Uani 1 1 d D . .
H2N H 0.379(3) -0.532(4) -0.453(3) 0.050 Uiso 1 1 d D . .
N3 N 0.3246(3) -0.8646(4) -0.6138(2) 0.0347(11) Uani 1 1 d . . .
N4 N 0.6404(3) 0.1409(4) 0.0701(3) 0.0367(11) Uani 1 1 d . . .
N5 N 0.5416(3) 0.4289(4) -0.0825(3) 0.0405(12) Uani 1 1 d D . .
H5N H 0.582(3) 0.472(4) -0.090(3) 0.049 Uiso 1 1 d D . .
N6 N 0.2994(3) 0.4798(4) -0.2648(2) 0.0315(11) Uani 1 1 d . . .
C1 C 0.5813(4) -0.4776(5) -0.2748(3) 0.0434(16) Uani 1 1 d . . .
H1 H 0.5833 -0.4227 -0.2367 0.052 Uiso 1 1 calc R . .
C2 C 0.5033(4) -0.4973(5) -0.3337(3) 0.0443(15) Uani 1 1 d . . .
H2 H 0.4524 -0.4570 -0.3357 0.053 Uiso 1 1 calc R . .
C3 C 0.4968(4) -0.5761(5) -0.3914(3) 0.0355(14) Uani 1 1 d . . .
C4 C 0.5743(4) -0.6327(5) -0.3836(3) 0.0411(15) Uani 1 1 d . . .
H4 H 0.5741 -0.6885 -0.4207 0.049 Uiso 1 1 calc R . .
C5 C 0.6503(4) -0.6073(5) -0.3222(3) 0.0369(14) Uani 1 1 d . . .
H5 H 0.7024 -0.6462 -0.3185 0.044 Uiso 1 1 calc R . .
C6 C 0.2903(4) -0.7528(5) -0.6267(3) 0.0378(14) Uani 1 1 d . . .
H6 H 0.2428 -0.7363 -0.6739 0.045 Uiso 1 1 calc R . .
C7 C 0.3207(4) -0.6607(5) -0.5748(3) 0.0413(15) Uani 1 1 d . . .
H7 H 0.2944 -0.5824 -0.5865 0.050 Uiso 1 1 calc R . .
C8 C 0.3897(4) -0.6815(5) -0.5050(3) 0.0351(13) Uani 1 1 d . . .
C9 C 0.4244(4) -0.7974(5) -0.4920(3) 0.0406(15) Uani 1 1 d . . .
H9 H 0.4715 -0.8166 -0.4451 0.049 Uiso 1 1 calc R . .
C10 C 0.3911(4) -0.8849(6) -0.5466(3) 0.0444(16) Uani 1 1 d . . .
H10 H 0.4165 -0.9638 -0.5363 0.053 Uiso 1 1 calc R . .
C11 C 0.6923(4) 0.2127(5) 0.0503(3) 0.0357(14) Uani 1 1 d . . .
H11 H 0.7535 0.1971 0.0723 0.043 Uiso 1 1 calc R . .
C12 C 0.6619(3) 0.3053(5) 0.0011(3) 0.0352(14) Uani 1 1 d . . .
H12 H 0.7015 0.3530 -0.0108 0.042 Uiso 1 1 calc R . .
C13 C 0.5721(4) 0.3319(5) -0.0328(3) 0.0327(13) Uani 1 1 d . . .
C14 C 0.5188(4) 0.2591(6) -0.0108(3) 0.0404(15) Uani 1 1 d . . .
H14 H 0.4575 0.2737 -0.0307 0.049 Uiso 1 1 calc R . .
C15 C 0.5552(4) 0.1676(6) 0.0392(3) 0.0409(15) Uani 1 1 d . . .
H15 H 0.5175 0.1194 0.0531 0.049 Uiso 1 1 calc R . .
C16 C 0.3224(4) 0.3723(5) -0.2313(3) 0.0381(14) Uani 1 1 d . . .
H16 H 0.2820 0.3070 -0.2505 0.046 Uiso 1 1 calc R . .
C17 C 0.4001(4) 0.3491(5) -0.1711(3) 0.0378(14) Uani 1 1 d . . .
H17 H 0.4134 0.2695 -0.1504 0.045 Uiso 1 1 calc R . .
C18 C 0.4589(3) 0.4430(5) -0.1409(3) 0.0291(12) Uani 1 1 d . . .
C19 C 0.4359(4) 0.5561(5) -0.1744(3) 0.0342(13) Uani 1 1 d . . .
H19 H 0.4746 0.6232 -0.1550 0.041 Uiso 1 1 calc R . .
C20 C 0.3583(4) 0.5711(5) -0.2350(3) 0.0325(13) Uani 1 1 d . . .
H20 H 0.3444 0.6493 -0.2577 0.039 Uiso 1 1 calc R . .
C21 C 0.7508(4) -0.1455(6) 0.0680(4) 0.0469(16) Uani 1 1 d . . .
C22 C 0.7721(4) -0.2664(6) 0.0335(4) 0.0532(18) Uani 1 1 d . . .
C23 C 0.7116(4) -0.2503(6) -0.0473(4) 0.0571(19) Uani 1 1 d . . .
H23A H 0.7254 -0.1736 -0.0665 0.069 Uiso 1 1 calc R . .
H23B H 0.6504 -0.2458 -0.0530 0.069 Uiso 1 1 calc R . .
C24 C 0.7222(4) -0.3602(6) -0.0930(4) 0.0441(16) Uani 1 1 d . . .
C25 C 0.8682(4) -0.2651(6) 0.0463(4) 0.0565(19) Uani 1 1 d . . .
H25A H 0.9057 -0.2761 0.1001 0.085 Uiso 1 1 calc R . .
H25B H 0.8818 -0.1870 0.0295 0.085 Uiso 1 1 calc R . .
H25C H 0.8787 -0.3314 0.0177 0.085 Uiso 1 1 calc R . .
C26 C 0.7521(5) -0.3793(5) 0.0676(4) 0.0571(19) Uani 1 1 d . . .
H26A H 0.7937 -0.3855 0.1206 0.086 Uiso 1 1 calc R . .
H26B H 0.7573 -0.4513 0.0402 0.086 Uiso 1 1 calc R . .
H26C H 0.6923 -0.3740 0.0640 0.086 Uiso 1 1 calc R . .
C31 C 0.5729(5) 0.0426(7) 0.2048(4) 0.0539(18) Uani 1 1 d . B .
C32 C 0.4883(6) 0.0365(8) 0.2196(6) 0.090(3) Uani 1 1 d D . .
C33 C 0.4796(5) -0.0736(10) 0.2540(5) 0.089(3) Uani 1 1 d D A .
C34 C 0.4115(5) -0.0503(7) 0.2880(4) 0.0560(19) Uani 1 1 d . . .
C35 C 0.5599(7) -0.1337(12) 0.3074(7) 0.068(4) Uani 0.60 1 d PD A 1
H35A H 0.5445 -0.2099 0.3249 0.102 Uiso 0.60 1 calc PR A 1
H35B H 0.5905 -0.0800 0.3505 0.102 Uiso 0.60 1 calc PR A 1
H35C H 0.5982 -0.1514 0.2823 0.102 Uiso 0.60 1 calc PR A 1
C36 C 0.4338(9) -0.1622(15) 0.1842(8) 0.097(6) Uani 0.60 1 d PD A 1
H36A H 0.4244 -0.2419 0.2021 0.146 Uiso 0.60 1 calc PR A 1
H36B H 0.4714 -0.1715 0.1576 0.146 Uiso 0.60 1 calc PR A 1
H36C H 0.3772 -0.1278 0.1499 0.146 Uiso 0.60 1 calc PR A 1
C35A C 0.4523(12) 0.1541(14) 0.2302(11) 0.066(5) Uani 0.40 1 d PD B 2
H35D H 0.4670 0.2179 0.2025 0.099 Uiso 0.40 1 calc PR B 2
H35E H 0.4776 0.1745 0.2839 0.099 Uiso 0.40 1 calc PR B 2
H35F H 0.3885 0.1477 0.2113 0.099 Uiso 0.40 1 calc PR B 2
C36A C 0.4119(10) -0.0236(18) 0.1422(10) 0.070(6) Uani 0.40 1 d PD B 2
H36D H 0.3963 0.0345 0.1006 0.104 Uiso 0.40 1 calc PR B 2
H36E H 0.3599 -0.0425 0.1507 0.104 Uiso 0.40 1 calc PR B 2
H36F H 0.4344 -0.0985 0.1295 0.104 Uiso 0.40 1 calc PR B 2

loop_
_atom_site_aniso_label
_atom_site_aniso_U_11
_atom_site_aniso_U_22
_atom_site_aniso_U_33
_atom_site_aniso_U_23
_atom_site_aniso_U_13
_atom_site_aniso_U_12
Co1 0.0286(4) 0.0316(4) 0.0277(4) -0.0019(3) 0.0136(3) -0.0055(3)
Co2 0.0300(4) 0.0368(5) 0.0267(4) -0.0030(3) 0.0115(3) -0.0004(4)
O1 0.048(3) 0.055(3) 0.065(3) -0.026(2) 0.040(2) -0.022(2)
O2 0.045(3) 0.042(2) 0.061(3) -0.011(2) 0.030(2) -0.014(2)
O3 0.053(3) 0.048(2) 0.044(3) -0.017(2) 0.029(2) -0.031(2)
O4 0.070(3) 0.043(3) 0.079(3) -0.019(2) 0.062(3) -0.022(2)
O5 0.058(3) 0.056(3) 0.070(3) -0.009(3) 0.039(3) -0.010(2)
O6 0.068(3) 0.047(3) 0.069(3) -0.008(2) 0.053(3) -0.012(2)
O7 0.042(3) 0.122(5) 0.048(3) -0.002(3) 0.023(2) -0.002(3)
O8 0.075(4) 0.097(4) 0.061(3) 0.019(3) 0.044(3) 0.033(3)
N1 0.037(3) 0.038(3) 0.032(3) -0.002(2) 0.014(2) 0.009(2)
N2 0.029(3) 0.046(3) 0.042(3) -0.011(3) 0.007(2) 0.008(2)
N3 0.027(3) 0.044(3) 0.026(3) 0.004(2) 0.004(2) 0.005(2)
N4 0.026(3) 0.043(3) 0.041(3) 0.007(2) 0.015(2) -0.002(2)
N5 0.035(3) 0.043(3) 0.043(3) 0.012(2) 0.016(3) -0.007(2)
N6 0.029(2) 0.027(3) 0.035(3) 0.005(2) 0.010(2) 0.004(2)
C1 0.040(4) 0.054(4) 0.037(3) -0.011(3) 0.017(3) 0.013(3)
C2 0.028(3) 0.058(4) 0.042(3) -0.011(3) 0.010(3) 0.013(3)
C3 0.034(3) 0.047(4) 0.025(3) -0.006(3) 0.012(3) 0.004(3)
C4 0.037(4) 0.043(4) 0.044(4) -0.018(3) 0.017(3) 0.002(3)
C5 0.029(3) 0.042(3) 0.041(3) -0.013(3) 0.016(3) 0.003(3)
C6 0.029(3) 0.038(3) 0.033(3) 0.004(3) 0.001(3) 0.002(3)
C7 0.029(3) 0.037(3) 0.047(4) 0.000(3) 0.007(3) 0.007(3)
C8 0.029(3) 0.039(3) 0.035(3) -0.004(3) 0.011(3) 0.001(3)
C9 0.033(3) 0.040(3) 0.031(3) -0.005(3) -0.004(3) 0.001(3)
C10 0.033(3) 0.042(4) 0.041(4) 0.002(3) -0.001(3) 0.012(3)
C11 0.025(3) 0.043(3) 0.040(3) 0.008(3) 0.014(3) -0.003(3)
C12 0.029(3) 0.040(3) 0.042(3) 0.005(3) 0.020(3) -0.008(3)
C13 0.032(3) 0.038(3) 0.029(3) 0.001(2) 0.013(3) -0.008(3)
C14 0.024(3) 0.060(4) 0.038(3) 0.015(3) 0.013(3) -0.004(3)
C15 0.028(3) 0.059(4) 0.041(4) 0.014(3) 0.020(3) -0.002(3)
C16 0.032(3) 0.034(3) 0.041(4) 0.005(3) 0.008(3) -0.007(3)
C17 0.035(3) 0.028(3) 0.044(4) 0.012(3) 0.011(3) -0.004(3)
C18 0.023(3) 0.040(3) 0.024(3) 0.003(2) 0.010(2) -0.003(2)
C19 0.033(3) 0.039(3) 0.028(3) -0.002(3) 0.011(3) -0.006(3)
C20 0.036(3) 0.027(3) 0.038(3) 0.003(2) 0.018(3) 0.000(3)
C21 0.045(4) 0.054(4) 0.054(4) -0.021(3) 0.034(3) -0.016(3)
C22 0.036(4) 0.066(5) 0.056(4) 0.017(4) 0.018(3) 0.001(3)
C23 0.041(4) 0.078(5) 0.060(5) 0.017(4) 0.029(4) -0.002(4)
C24 0.043(4) 0.045(4) 0.053(4) -0.014(3) 0.029(3) -0.011(3)
C25 0.035(4) 0.077(5) 0.058(4) -0.025(4) 0.021(3) -0.003(3)
C26 0.088(6) 0.041(4) 0.050(4) 0.006(3) 0.036(4) 0.003(4)
C31 0.069(5) 0.056(4) 0.063(5) -0.005(4) 0.055(4) -0.006(4)
C32 0.104(7) 0.070(6) 0.127(9) -0.005(5) 0.078(7) -0.018(5)
C33 0.075(6) 0.132(9) 0.082(6) 0.018(6) 0.053(5) 0.001(6)
C34 0.041(4) 0.094(5) 0.043(4) -0.003(4) 0.026(4) -0.009(4)
C35 0.038(7) 0.096(10) 0.076(9) 0.034(8) 0.030(7) 0.029(7)
C36 0.070(10) 0.142(14) 0.106(12) -0.087(11) 0.063(9) -0.041(10)
C35A 0.078(14) 0.051(11) 0.091(15) -0.028(10) 0.056(12) -0.008(10)
C36A 0.026(8) 0.095(15) 0.079(14) -0.050(12) 0.014(9) -0.019(9)

loop_
_atom_type_symbol
_atom_type_description
_atom_type_scat_dispersion_real
_atom_type_scat_dispersion_imag
_atom_type_scat_source
C C 0.0033 0.0016 'International Tables Vol C Tables 4.2.6.8 and 6.1.1.4'
H H 0.0000 0.0000 'International Tables Vol C Tables 4.2.6.8 and 6.1.1.4'
N N 0.0061 0.0033 'International Tables Vol C Tables 4.2.6.8 and 6.1.1.4'
O O 0.0106 0.0060 'International Tables Vol C Tables 4.2.6.8 and 6.1.1.4'
Co Co 0.3494 0.9721 'International Tables Vol C Tables 4.2.6.8 and 6.1.1.4'

loop_
_geom_angle_atom_site_label_1
_geom_angle_atom_site_label_2
_geom_angle_atom_site_label_3
_geom_angle
_geom_angle_site_symmetry_1
_geom_angle_site_symmetry_3
_geom_angle_publ_flag
O6 Co1 O1 99.05(17) . . ?
O6 Co1 N6 113.00(19) . 4_666 ?
O1 Co1 N6 107.62(18) . 4_666 ?
O6 Co1 N4 106.28(19) . . ?
O1 Co1 N4 112.37(19) . . ?
N6 Co1 N4 117.10(18) 4_666 . ?
O7 Co2 O4 117.0(2) 4_655 . ?
O7 Co2 N3 112.8(2) 4_655 4_646 ?
O4 Co2 N3 110.97(19) . 4_646 ?
O7 Co2 N1 94.24(19) 4_655 . ?
O4 Co2 N1 111.24(19) . . ?
N3 Co2 N1 109.38(18) 4_646 . ?
C21 O1 Co1 111.0(4) . . ?
C24 O4 Co2 112.4(4) . . ?
C31 O6 Co1 108.6(4) . . ?
C34 O7 Co2 104.6(4) . 4_556 ?
C5 N1 C1 116.1(5) . . ?
C5 N1 Co2 119.8(4) . . ?
C1 N1 Co2 123.7(4) . . ?
C3 N2 C8 127.8(5) . . ?
C6 N3 C10 117.0(5) . . ?
C6 N3 Co2 125.5(4) . 4_545 ?
C10 N3 Co2 117.2(4) . 4_545 ?
C15 N4 C11 116.3(5) . . ?
C15 N4 Co1 119.1(4) . . ?
C11 N4 Co1 124.5(4) . . ?
C13 N5 C18 127.5(5) . . ?
C16 N6 C20 115.9(5) . . ?
C16 N6 Co1 121.1(4) . 4_565 ?
C20 N6 Co1 123.0(4) . 4_565 ?
N1 C1 C2 123.6(5) . . ?
C1 C2 C3 120.5(5) . . ?
N2 C3 C2 118.5(5) . . ?
N2 C3 C4 125.4(5) . . ?
C2 C3 C4 116.1(5) . . ?
C5 C4 C3 119.4(5) . . ?
N1 C5 C4 124.2(5) . . ?
N3 C6 C7 122.9(5) . . ?
C6 C7 C8 120.2(5) . . ?
C9 C8 N2 124.1(5) . . ?
C9 C8 C7 116.5(5) . . ?
N2 C8 C7 119.3(5) . . ?
C10 C9 C8 120.1(5) . . ?
N3 C10 C9 123.2(5) . . ?
C12 C11 N4 123.4(5) . . ?
C11 C12 C13 120.3(5) . . ?
N5 C13 C14 124.1(5) . . ?
N5 C13 C12 119.8(5) . . ?
C14 C13 C12 116.1(5) . . ?
C15 C14 C13 119.5(5) . . ?
N4 C15 C14 124.3(5) . . ?
N6 C16 C17 124.5(5) . . ?
C16 C17 C18 118.9(5) . . ?
C17 C18 C19 117.6(5) . . ?
C17 C18 N5 124.0(5) . . ?
C19 C18 N5 118.2(5) . . ?
C20 C19 C18 119.9(5) . . ?
C19 C20 N6 123.1(5) . . ?
O2 C21 O1 120.8(6) . . ?
O2 C21 C22 122.5(5) . . ?
O1 C21 C22 116.7(5) . . ?
C23 C22 C26 112.8(6) . . ?
C23 C22 C25 112.1(6) . . ?
C26 C22 C25 110.6(6) . . ?
C23 C22 C21 100.1(5) . . ?
C26 C22 C21 111.3(5) . . ?
C25 C22 C21 109.5(5) . . ?
C22 C23 C24 109.1(6) . . ?
O3 C24 O4 122.3(6) . . ?
O3 C24 C23 121.0(5) . . ?
O4 C24 C23 116.6(5) . . ?
O5 C31 O6 122.8(6) . . ?
O5 C31 C32 119.2(6) . . ?
O6 C31 C32 117.6(6) . . ?
C33 C32 C35A 123.1(10) . . ?
C33 C32 C31 113.9(8) . . ?
C35A C32 C31 116.5(9) . . ?
C33 C32 C36A 84.2(10) . . ?
C35A C32 C36A 105.7(12) . . ?
C31 C32 C36A 105.3(8) . . ?
C32 C33 C35 118.2(9) . . ?
C32 C33 C34 107.5(8) . . ?
C35 C33 C34 112.8(7) . . ?
C32 C33 C36 102.9(9) . . ?
C35 C33 C36 107.7(11) . . ?
C34 C33 C36 106.7(7) . . ?
O8 C34 O7 120.5(6) . . ?
O8 C34 C33 118.3(6) . . ?
O7 C34 C33 121.1(6) . . ?

loop_
_geom_bond_atom_site_label_1
_geom_bond_atom_site_label_2
_geom_bond_distance
_geom_bond_site_symmetry_2
_geom_bond_publ_flag
Co1 O6 1.954(4) . ?
Co1 O1 1.972(4) . ?
Co1 N6 2.032(4) 4_666 ?
Co1 N4 2.042(5) . ?
Co2 O7 1.970(4) 4_655 ?
Co2 O4 1.973(4) . ?
Co2 N3 2.043(5) 4_646 ?
Co2 N1 2.051(5) . ?
O1 C21 1.276(6) . ?
O2 C21 1.242(7) . ?
O3 C24 1.236(7) . ?
O4 C24 1.265(7) . ?
O5 C31 1.202(7) . ?
O6 C31 1.289(7) . ?
O7 C34 1.248(8) . ?
O7 Co2 1.970(4) 4_556 ?
O8 C34 1.227(7) . ?
N1 C5 1.331(6) . ?
N1 C1 1.345(7) . ?
N2 C3 1.380(7) . ?
N2 C8 1.384(7) . ?
N3 C6 1.335(7) . ?
N3 C10 1.339(7) . ?
N3 Co2 2.043(5) 4_545 ?
N4 C15 1.333(7) . ?
N4 C11 1.350(6) . ?
N5 C13 1.387(7) . ?
N5 C18 1.388(7) . ?
N6 C16 1.326(6) . ?
N6 C20 1.357(6) . ?
N6 Co1 2.032(4) 4_565 ?
C1 C2 1.349(8) . ?
C2 C3 1.391(7) . ?
C3 C4 1.394(7) . ?
C4 C5 1.365(7) . ?
C6 C7 1.371(8) . ?
C7 C8 1.389(7) . ?
C8 C9 1.379(8) . ?
C9 C10 1.369(8) . ?
C11 C12 1.345(7) . ?
C12 C13 1.401(7) . ?
C13 C14 1.399(7) . ?
C14 C15 1.356(8) . ?
C16 C17 1.365(7) . ?
C17 C18 1.378(7) . ?
C18 C19 1.382(7) . ?
C19 C20 1.354(7) . ?
C21 C22 1.598(9) . ?
C22 C23 1.486(9) . ?
C22 C26 1.512(8) . ?
C22 C25 1.528(8) . ?
C23 C24 1.558(9) . ?
C31 C32 1.569(10) . ?
C32 C33 1.422(12) . ?
C32 C35A 1.478(13) . ?
C32 C36A 1.655(13) . ?
C33 C35 1.470(11) . ?
C33 C34 1.571(10) . ?
C33 C36 1.587(12) . ?

loop_
_geom_hbond_atom_site_label_D
_geom_hbond_atom_site_label_H
_geom_hbond_atom_site_label_A
_geom_hbond_distance_DH
_geom_hbond_distance_HA
_geom_hbond_distance_DA
_geom_hbond_angle_DHA
_geom_hbond_site_symmetry_A
N2 H2N O2 0.89(2) 1.97(3) 2.808(6) 158(6) 4
N5 H5N O3 0.89(2) 1.92(2) 2.801(6) 171(6) 1_565
